data_1547036
loop_
_publ_author_name
'Shao, Hui'
'Bao, Wen'
'Jing, Ze-Ran'
'Wang, Yun-Peng'
'Zhang, Fu-Min'
'Wang, Shao-Hua'
'Tu, Yong-Qiang'

_publ_section_title
;
 Construction of the [6,5,7,5] Tetracyclic Core of Calyciphylline A Type
 Alkaloids via a Tandem Semipinacol Rearrangement/Nicholas Reaction.
;
_journal_issue 17
_journal_name_full 'Organic letters'
_journal_page_first 4648
_journal_page_last 4651
_journal_paper_doi 10.1021/acs.orglett.7b02274
_journal_volume 19
_journal_year 2017
_chemical_formula_moiety 'C30 H49 N O6 S Si'
_chemical_formula_sum 'C30 H49 N O6 S Si'
_chemical_formula_weight 579.85
_space_group_crystal_system triclinic
_space_group_IT_number 2
_space_group_name_Hall '-P 1'
_space_group_name_H-M_alt 'P -1'
_symmetry_space_group_name_Hall '-P 1'
_symmetry_space_group_name_H-M 'P -1'
_atom_sites_solution_hydrogens geom
_atom_sites_solution_primary direct
_audit_creation_date 2017-06-30
_audit_creation_method
;
Olex2 1.2
(compiled 2017.03.28 svn.r3405 for OlexSys, GUI svn.r5337)
;
_cell_angle_alpha 101.972(4)
_cell_angle_beta 99.482(4)
_cell_angle_gamma 91.091(4)
_cell_formula_units_Z 4
_cell_length_a 12.6657(5)
_cell_length_b 13.8437(7)
_cell_length_c 19.3886(9)
_cell_measurement_reflns_used 2570
_cell_measurement_temperature 292.7(6)
_cell_measurement_theta_max 20.3790
_cell_measurement_theta_min 3.7540
_cell_volume 3275.2(3)
_computing_cell_refinement
;
CrysAlisPro, Agilent Technologies,
Version 1.171.36.28 (release 01-02-2013 CrysAlis171 .NET)
(compiled Feb  1 2013,16:14:44)
;
_computing_data_collection
;
CrysAlisPro, Agilent Technologies,
Version 1.171.36.28 (release 01-02-2013 CrysAlis171 .NET)
(compiled Feb  1 2013,16:14:44)
;
_computing_data_reduction
;
CrysAlisPro, Agilent Technologies,
Version 1.171.36.28 (release 01-02-2013 CrysAlis171 .NET)
(compiled Feb  1 2013,16:14:44)
;
_computing_molecular_graphics 'Olex2 (Dolomanov et al., 2009)'
_computing_publication_material 'Olex2 (Dolomanov et al., 2009)'
_computing_structure_refinement 'ShelXL (Sheldrick, 2015)'
_computing_structure_solution 'ShelXS (Sheldrick, 2008)'
_diffrn_ambient_temperature 292.7(6)
_diffrn_detector_area_resol_mean 16.0733
_diffrn_measured_fraction_theta_full 0.996
_diffrn_measured_fraction_theta_max 0.997
_diffrn_measurement_details
;
#__ type_ start__ end____ width___ exp.time_
  1 omega   -3.00   24.00   1.0000    7.0000
omega____ theta____ kappa____ phi______ frames
    -      -19.5055  -99.0000    0.0000 27

#__ type_ start__ end____ width___ exp.time_
  2 omega -100.00  -73.00   1.0000    7.0000
omega____ theta____ kappa____ phi______ frames
    -      -19.5055  178.0000   30.0000 27

#__ type_ start__ end____ width___ exp.time_
  3 omega    3.00   95.00   1.0000    7.0000
omega____ theta____ kappa____ phi______ frames
    -       22.7867   77.0000    0.0000 92

#__ type_ start__ end____ width___ exp.time_
  4 omega   47.00   73.00   1.0000    7.0000
omega____ theta____ kappa____ phi______ frames
    -       22.7867  178.0000  -30.0000 26

#__ type_ start__ end____ width___ exp.time_
  5 omega  -12.00   62.00   1.0000    7.0000
omega____ theta____ kappa____ phi______ frames
    -       22.7867  -99.0000 -150.0000 74

#__ type_ start__ end____ width___ exp.time_
  6 omega    4.00   45.00   1.0000    7.0000
omega____ theta____ kappa____ phi______ frames
    -       22.7867   57.0000  -30.0000 41

#__ type_ start__ end____ width___ exp.time_
  7 omega  -44.00   95.00   1.0000    7.0000
omega____ theta____ kappa____ phi______ frames
    -       22.7867   19.0000 -180.0000 139
;
_diffrn_measurement_device_type 'SuperNova, Dual, Cu at zero, Eos'
_diffrn_measurement_method '\w scans'
_diffrn_orient_matrix_UB_11 -0.0188611000
_diffrn_orient_matrix_UB_12 -0.0397094000
_diffrn_orient_matrix_UB_13 0.0135032000
_diffrn_orient_matrix_UB_21 -0.0000773000
_diffrn_orient_matrix_UB_22 -0.0324812000
_diffrn_orient_matrix_UB_23 -0.0335208000
_diffrn_orient_matrix_UB_31 0.0536447000
_diffrn_orient_matrix_UB_32 -0.0109436000
_diffrn_orient_matrix_UB_33 0.0116390000
_diffrn_radiation_monochromator mirror
_diffrn_radiation_type MoK\a
_diffrn_radiation_wavelength 0.71073
_diffrn_reflns_av_R_equivalents 0.0523
_diffrn_reflns_av_unetI/netI 0.1119
_diffrn_reflns_Laue_measured_fraction_full 0.996
_diffrn_reflns_Laue_measured_fraction_max 0.997
_diffrn_reflns_limit_h_max 15
_diffrn_reflns_limit_h_min -15
_diffrn_reflns_limit_k_max 17
_diffrn_reflns_limit_k_min -12
_diffrn_reflns_limit_l_max 23
_diffrn_reflns_limit_l_min -23
_diffrn_reflns_number 23436
_diffrn_reflns_point_group_measured_fraction_full 0.996
_diffrn_reflns_point_group_measured_fraction_max 0.997
_diffrn_reflns_theta_full 25.242
_diffrn_reflns_theta_max 26.022
_diffrn_reflns_theta_min 3.321
_diffrn_source 'SuperNova (Mo) X-ray Source'
_exptl_absorpt_coefficient_mu 0.175
_exptl_absorpt_correction_T_max 1.00000
_exptl_absorpt_correction_T_min 0.94518
_exptl_absorpt_correction_type multi-scan
_exptl_absorpt_process_details
;
CrysAlisPro, Agilent Technologies,
Version 1.171.36.28 (release 01-02-2013 CrysAlis171 .NET)
(compiled Feb  1 2013,16:14:44)
Empirical absorption correction using spherical harmonics,
 implemented in SCALE3 ABSPACK scaling algorithm.
;
_exptl_crystal_colour 'clear light colourless'
_exptl_crystal_colour_lustre clear
_exptl_crystal_colour_modifier light
_exptl_crystal_colour_primary colourless
_exptl_crystal_density_diffrn 1.176
_exptl_crystal_description block
_exptl_crystal_F_000 1256
_exptl_crystal_size_max 0.15
_exptl_crystal_size_mid 0.14
_exptl_crystal_size_min 0.14
_refine_diff_density_max 0.515
_refine_diff_density_min -0.461
_refine_diff_density_rms 0.052
_refine_ls_extinction_coef 0.0021(8)
_refine_ls_extinction_expression Fc^*^=kFc[1+0.001xFc^2^\l^3^/sin(2\q)]^-1/4^
_refine_ls_extinction_method 'SHELXL-2016/6 (Sheldrick 2016)'
_refine_ls_goodness_of_fit_ref 1.035
_refine_ls_hydrogen_treatment constr
_refine_ls_matrix_type full
_refine_ls_number_parameters 720
_refine_ls_number_reflns 12874
_refine_ls_number_restraints 42
_refine_ls_restrained_S_all 1.062
_refine_ls_R_factor_all 0.1942
_refine_ls_R_factor_gt 0.0889
_refine_ls_shift/su_max 0.000
_refine_ls_shift/su_mean 0.000
_refine_ls_structure_factor_coef Fsqd
_refine_ls_weighting_details 'w=1/[\s^2^(Fo^2^)+(0.1213P)^2^+0.3269P] where P=(Fo^2^+2Fc^2^)/3'
_refine_ls_weighting_scheme calc
_refine_ls_wR_factor_gt 0.2195
_refine_ls_wR_factor_ref 0.3035
_reflns_Friedel_coverage 0.000
_reflns_number_gt 5230
_reflns_number_total 12874
_reflns_threshold_expression 'I > 2\s(I)'
_cod_data_source_file ol7b02274_si_005.cif
_cod_data_source_block jingzr_0515
_cod_database_code 1547036
_shelx_shelxl_version_number 2016/6
_chemical_oxdiff_formula 'C H O N'
_shelx_space_group_comment
;
The symmetry employed for this shelxl refinement is uniquely defined
by the following loop, which should always be used as a source of
symmetry information in preference to the above space-group names.
They are only intended as comments.
;
_reflns_odcompleteness_completeness 99.79
_reflns_odcompleteness_iscentric 1
_reflns_odcompleteness_theta 26.32
_olex2_refinement_description
;
1. Fixed Uiso
 At 1.2 times of:
  All C(H) groups, All C(H,H) groups
 At 1.5 times of:
  All C(H,H,H) groups
2. Uiso/Uaniso restraints and constraints
Uanis(C53) \\sim Ueq, Uanis(C52) \\sim Ueq, Uanis(C55) \\sim Ueq, Uanis(C54)
\\sim Ueq, Uanis(C0AA) \\sim Ueq, Uanis(C1AA) \\sim Ueq, Uanis(Si2) \\sim Ueq:
with sigma of 0.04 and sigma for terminal atoms of 0.05
Uanis(C53) \\sim Ueq, Uanis(C55) \\sim Ueq, Uanis(C54) \\sim Ueq, Uanis(C52)
\\sim Ueq, Uanis(C1AA) \\sim Ueq, Uanis(C0AA) \\sim Ueq, Uanis(Si2) \\sim Ueq:
with sigma of 0.01 and sigma for terminal atoms of 0.02
3.a Ternary CH refined with riding coordinates:
 C2(H2), C5(H5), C11(H11), C31(H31), C34(H34), C39(H39)
3.b Secondary CH2 refined with riding coordinates:
 C3(H3A,H3B), C4(H4A,H4B), C8(H8A,H8B), C9(H9A,H9B), C10(H10A,H10B), C12(H12A,
 H12B), C13(H13A,H13B), C22(H22A,H22B), C23(H23A,H23B), C32(H32A,H32B),
 C33(H33A,H33B), C36(H36A,H36B), C37(H37A,H37B), C38(H38A,H38B), C40(H40A,H40B),
  C41(H41A,H41B), C50(H50A,H50B), C51(H51A,H51B)
3.c Aromatic/amide H refined with riding coordinates:
 C16(H16), C18(H18), C19(H19), C20(H20), C44(H44), C45(H45), C47(H47), C48(H48)
3.d Idealised Me refined as rotating group:
 C28(H28A,H28B,H28C), C29(H29A,H29B,H29C), C14(H14A,H14B,H14C), C21(H21A,H21B,
 H21C), C25(H25A,H25B,H25C), C27(H27A,H27B,H27C), C26(H26A,H26B,H26C), C30(H30A,
 H30B,H30C), C0AA(H0AA,H0AB,H0AC), C1AA(H1AA,H1AB,H1AC), C42(H42A,H42B,H42C),
 C49(H49A,H49B,H49C), C53(H53A,H53B,H53C), C54(H54A,H54B,H54C), C55(H55A,H55B,
 H55C), C56(H56A,H56B,H56C)
;
_olex2_date_sample_data_collection 2017-05-15
_olex2_submission_special_instructions 'No special instructions were received'

loop_
_space_group_symop_operation_xyz
'x, y, z'
'-x, -y, -z'

loop_
_atom_site_label
_atom_site_type_symbol
_atom_site_fract_x
_atom_site_fract_y
_atom_site_fract_z
_atom_site_U_iso_or_equiv
_atom_site_adp_type
_atom_site_occupancy
_atom_site_site_symmetry_order
_atom_site_calc_flag
_atom_site_refinement_flags_posn
_atom_site_refinement_flags_adp
S1 S 0.69463(11) 1.27566(12) 0.25584(9) 0.0835(5) Uani 1 1 d . .
Si1 Si 0.25207(16) 0.92376(17) 0.17631(11) 0.1118(8) Uani 1 1 d . .
O1 O 0.7108(2) 1.1646(2) 0.4359(2) 0.0763(11) Uani 1 1 d . .
O2 O 0.6744(2) 1.3377(2) 0.57218(18) 0.0621(9) Uani 1 1 d . .
O3 O 0.6113(3) 1.4633(3) 0.6530(2) 0.0789(10) Uani 1 1 d . .
O6 O 0.7655(3) 1.3595(3) 0.2895(2) 0.0977(13) Uani 1 1 d . .
O5 O 0.7377(3) 1.1847(3) 0.2258(3) 0.1129(15) Uani 1 1 d . .
C28 C 0.1797(8) 0.8318(7) 0.2175(5) 0.182(4) Uani 1 1 d . .
H28A H 0.149371 0.867486 0.256860 0.273 Uiso 1 1 calc GR .
H28B H 0.230123 0.787335 0.234319 0.273 Uiso 1 1 calc GR .
H28C H 0.123704 0.794728 0.181888 0.273 Uiso 1 1 calc GR .
C29 C 0.1507(7) 1.0001(8) 0.1356(4) 0.174(4) Uani 1 1 d . .
H29A H 0.105669 0.959343 0.094957 0.262 Uiso 1 1 calc GR .
H29B H 0.186422 1.052026 0.120692 0.262 Uiso 1 1 calc GR .
H29C H 0.107698 1.028543 0.170283 0.262 Uiso 1 1 calc GR .
N1 N 0.6240(3) 1.2507(3) 0.3127(2) 0.0673(11) Uani 1 1 d . .
O4 O 0.3232(3) 1.0039(3) 0.24089(19) 0.0842(11) Uani 1 1 d . .
C1 C 0.4936(3) 1.2636(3) 0.3897(2) 0.0523(11) Uani 1 1 d . .
C2 C 0.5567(3) 1.3251(3) 0.3496(3) 0.0607(13) Uani 1 1 d . .
H2 H 0.504933 1.345778 0.312744 0.073 Uiso 1 1 calc R .
C3 C 0.6169(4) 1.4171(3) 0.3967(3) 0.0682(14) Uani 1 1 d . .
H3A H 0.662259 1.445527 0.369523 0.082 Uiso 1 1 calc R .
H3B H 0.565884 1.465476 0.411072 0.082 Uiso 1 1 calc R .
C4 C 0.6852(4) 1.3957(3) 0.4628(3) 0.0659(14) Uani 1 1 d . .
H4A H 0.737787 1.348671 0.448997 0.079 Uiso 1 1 calc R .
H4B H 0.723207 1.456070 0.491262 0.079 Uiso 1 1 calc R .
C5 C 0.6149(3) 1.3539(3) 0.5061(3) 0.0559(12) Uani 1 1 d . .
H5 H 0.561424 1.402014 0.517806 0.067 Uiso 1 1 calc R .
C6 C 0.5541(3) 1.2542(3) 0.4664(2) 0.0499(11) Uani 1 1 d . .
C7 C 0.6385(3) 1.1755(3) 0.4695(3) 0.0566(12) Uani 1 1 d . .
C8 C 0.6230(4) 1.1165(4) 0.5244(3) 0.0726(15) Uani 1 1 d . .
H8A H 0.688930 1.118742 0.558358 0.087 Uiso 1 1 calc R .
H8B H 0.602950 1.048056 0.501371 0.087 Uiso 1 1 calc R .
C9 C 0.5346(4) 1.1620(4) 0.5627(3) 0.0715(14) Uani 1 1 d . .
H9A H 0.564447 1.203270 0.608923 0.086 Uiso 1 1 calc R .
H9B H 0.486304 1.111007 0.569619 0.086 Uiso 1 1 calc R .
C10 C 0.4765(3) 1.2237(3) 0.5130(3) 0.0613(13) Uani 1 1 d . .
H10A H 0.451211 1.282285 0.541085 0.074 Uiso 1 1 calc R .
H10B H 0.414887 1.185504 0.482476 0.074 Uiso 1 1 calc R .
C11 C 0.4702(4) 1.1657(3) 0.3326(3) 0.0586(12) Uani 1 1 d . .
H11 H 0.412121 1.178662 0.296080 0.070 Uiso 1 1 calc R .
C12 C 0.5687(4) 1.1508(4) 0.2964(3) 0.0788(16) Uani 1 1 d . .
H12A H 0.614707 1.104077 0.315719 0.095 Uiso 1 1 calc R .
H12B H 0.547913 1.126635 0.245146 0.095 Uiso 1 1 calc R .
C13 C 0.6996(4) 1.4226(4) 0.6267(3) 0.0733(15) Uani 1 1 d . .
H13A H 0.749147 1.406172 0.665758 0.088 Uiso 1 1 calc R .
H13B H 0.735808 1.471895 0.608483 0.088 Uiso 1 1 calc R .
C14 C 0.5645(6) 1.4098(5) 0.6953(4) 0.111(2) Uani 1 1 d . .
H14A H 0.521994 1.354095 0.664965 0.166 Uiso 1 1 calc GR .
H14B H 0.519618 1.451717 0.722460 0.166 Uiso 1 1 calc GR .
H14C H 0.619742 1.387037 0.727281 0.166 Uiso 1 1 calc GR .
C15 C 0.6085(5) 1.3112(5) 0.1867(3) 0.0819(17) Uani 1 1 d . .
C16 C 0.5509(7) 1.2416(6) 0.1287(4) 0.118(2) Uani 1 1 d . .
H16 H 0.559270 1.174448 0.126067 0.141 Uiso 1 1 calc R .
C18 C 0.4818(7) 1.2726(9) 0.0754(4) 0.140(3) Uani 1 1 d . .
H18 H 0.443057 1.225802 0.037877 0.168 Uiso 1 1 calc R .
C17 C 0.4698(7) 1.3720(9) 0.0773(5) 0.128(3) Uani 1 1 d . .
C19 C 0.5279(7) 1.4366(6) 0.1320(4) 0.112(2) Uani 1 1 d . .
H19 H 0.522356 1.503794 0.133134 0.134 Uiso 1 1 calc R .
C20 C 0.5941(5) 1.4089(5) 0.1856(3) 0.0921(18) Uani 1 1 d . .
H20 H 0.631073 1.457330 0.222739 0.110 Uiso 1 1 calc R .
C21 C 0.3925(7) 1.4006(9) 0.0168(5) 0.184(4) Uani 1 1 d . .
H21A H 0.322136 1.371948 0.014802 0.276 Uiso 1 1 calc GR .
H21B H 0.416425 1.376453 -0.027842 0.276 Uiso 1 1 calc GR .
H21C H 0.390233 1.471256 0.025149 0.276 Uiso 1 1 calc GR .
C22 C 0.4330(4) 1.0724(3) 0.3542(3) 0.0698(14) Uani 1 1 d . .
H22A H 0.488753 1.056171 0.390072 0.084 Uiso 1 1 calc R .
H22B H 0.369806 1.086153 0.376086 0.084 Uiso 1 1 calc R .
C23 C 0.4069(4) 0.9835(4) 0.2929(3) 0.0801(16) Uani 1 1 d . .
H23A H 0.470096 0.967470 0.271465 0.096 Uiso 1 1 calc R .
H23B H 0.385331 0.926929 0.310681 0.096 Uiso 1 1 calc R .
C24 C 0.3256(7) 0.8538(8) 0.1119(5) 0.145(3) Uani 1 1 d . .
C25 C 0.3987(8) 0.9375(9) 0.0920(6) 0.202(5) Uani 1 1 d . .
H25A H 0.353408 0.983710 0.072744 0.302 Uiso 1 1 calc GR .
H25B H 0.440336 0.906807 0.057172 0.302 Uiso 1 1 calc GR .
H25C H 0.445926 0.971687 0.134383 0.302 Uiso 1 1 calc GR .
C27 C 0.2445(9) 0.7942(8) 0.0458(5) 0.209(6) Uani 1 1 d . .
H27A H 0.187887 0.763237 0.062361 0.314 Uiso 1 1 calc GR .
H27B H 0.281334 0.744448 0.018127 0.314 Uiso 1 1 calc GR .
H27C H 0.214763 0.838531 0.016636 0.314 Uiso 1 1 calc GR .
C26 C 0.3938(7) 0.7755(7) 0.1441(5) 0.182(5) Uani 1 1 d . .
H26A H 0.453283 0.808536 0.178764 0.273 Uiso 1 1 calc GR .
H26B H 0.420013 0.731055 0.106461 0.273 Uiso 1 1 calc GR .
H26C H 0.349959 0.738771 0.166731 0.273 Uiso 1 1 calc GR .
C30 C 0.3870(3) 1.3152(4) 0.3996(3) 0.0657(14) Uani 1 1 d . .
H30A H 0.336634 1.269636 0.409762 0.099 Uiso 1 1 calc GR .
H30B H 0.357568 1.336049 0.356484 0.099 Uiso 1 1 calc GR .
H30C H 0.401099 1.371812 0.438606 0.099 Uiso 1 1 calc GR .
S3 S 0.67632(10) 0.75813(11) 0.26838(8) 0.0752(5) Uani 1 1 d . .
Si2 Si 1.0420(3) 0.4560(2) 0.16670(13) 0.1593(12) Uani 1 1 d . U
O8 O 0.7610(2) 0.6578(2) 0.45064(18) 0.0641(9) Uani 1 1 d . .
O9 O 0.8717(2) 0.8347(2) 0.58317(17) 0.0597(8) Uani 1 1 d . .
O10 O 0.9734(3) 0.9690(3) 0.6607(2) 0.0826(11) Uani 1 1 d . .
O11 O 0.6131(3) 0.8299(3) 0.3051(2) 0.0977(13) Uani 1 1 d . .
O12 O 0.6269(3) 0.6624(3) 0.2331(2) 0.1013(13) Uani 1 1 d . .
C0AA C 1.1208(12) 0.5379(9) 0.1237(5) 0.250(6) Uani 1 1 d . U
H0AA H 1.090205 0.601302 0.127552 0.375 Uiso 1 1 calc GR .
H0AB H 1.118036 0.507652 0.074159 0.375 Uiso 1 1 calc GR .
H0AC H 1.194031 0.546161 0.147721 0.375 Uiso 1 1 calc GR .
C1AA C 0.8886(8) 0.4470(9) 0.1167(5) 0.224(6) Uani 1 1 d . U
H1AA H 0.842030 0.457440 0.151616 0.336 Uiso 1 1 calc GR .
H1AB H 0.871977 0.382622 0.086112 0.336 Uiso 1 1 calc GR .
H1AC H 0.878587 0.496484 0.088464 0.336 Uiso 1 1 calc GR .
N3 N 0.7785(3) 0.7396(3) 0.3238(2) 0.0607(10) Uani 1 1 d . .
O0AA O 1.0479(3) 0.5189(3) 0.24722(18) 0.0784(10) Uani 1 1 d . .
C3AA C 0.9513(3) 0.7647(3) 0.3998(2) 0.0487(11) Uani 1 1 d . .
C2AA C 0.9342(3) 0.7548(3) 0.4769(2) 0.0438(10) Uani 1 1 d . .
C31 C 0.8930(3) 0.8526(3) 0.5161(2) 0.0540(11) Uani 1 1 d . .
H31 H 0.950432 0.904545 0.525941 0.065 Uiso 1 1 calc R .
C32 C 0.7953(4) 0.8861(3) 0.4736(3) 0.0622(13) Uani 1 1 d . .
H32A H 0.770055 0.944585 0.501891 0.075 Uiso 1 1 calc R .
H32B H 0.738344 0.834523 0.461712 0.075 Uiso 1 1 calc R .
C33 C 0.8235(4) 0.9094(3) 0.4056(3) 0.0661(14) Uani 1 1 d . .
H33A H 0.760642 0.931326 0.378443 0.079 Uiso 1 1 calc R .
H33B H 0.878505 0.962722 0.417886 0.079 Uiso 1 1 calc R .
C34 C 0.8631(3) 0.8202(3) 0.3604(3) 0.0568(12) Uani 1 1 d . .
H34 H 0.893379 0.842930 0.322797 0.068 Uiso 1 1 calc R .
C35 C 0.8523(3) 0.6725(3) 0.4819(2) 0.0490(11) Uani 1 1 d . .
C36 C 0.9011(4) 0.6148(3) 0.5355(3) 0.0606(12) Uani 1 1 d . .
H36A H 0.909938 0.547265 0.511708 0.073 Uiso 1 1 calc R .
H36B H 0.854983 0.613296 0.570622 0.073 Uiso 1 1 calc R .
C37 C 1.0095(4) 0.6654(3) 0.5720(3) 0.0625(13) Uani 1 1 d . .
H37A H 1.062803 0.616926 0.577657 0.075 Uiso 1 1 calc R .
H37B H 1.004886 0.705230 0.618726 0.075 Uiso 1 1 calc R .
C38 C 1.0381(3) 0.7302(3) 0.5222(2) 0.0522(11) Uani 1 1 d . .
H38A H 1.084203 0.695702 0.491052 0.063 Uiso 1 1 calc R .
H38B H 1.076316 0.790823 0.550105 0.063 Uiso 1 1 calc R .
C39 C 0.9466(3) 0.6681(3) 0.3427(2) 0.0550(12) Uani 1 1 d . .
H39 H 0.980914 0.684759 0.304600 0.066 Uiso 1 1 calc R .
C40 C 0.8280(3) 0.6433(3) 0.3100(3) 0.0618(13) Uani 1 1 d . .
H40A H 0.819466 0.615658 0.258990 0.074 Uiso 1 1 calc R .
H40B H 0.796517 0.596588 0.332816 0.074 Uiso 1 1 calc R .
C41 C 0.8728(4) 0.9209(4) 0.6376(3) 0.0724(14) Uani 1 1 d . .
H41A H 0.823290 0.966228 0.619585 0.087 Uiso 1 1 calc R .
H41B H 0.847602 0.902898 0.678036 0.087 Uiso 1 1 calc R .
C42 C 1.0486(5) 0.9198(5) 0.7006(3) 0.105(2) Uani 1 1 d . .
H42A H 1.066526 0.860540 0.670204 0.157 Uiso 1 1 calc GR .
H42B H 1.018562 0.902918 0.739183 0.157 Uiso 1 1 calc GR .
H42C H 1.112041 0.962155 0.719640 0.157 Uiso 1 1 calc GR .
C43 C 0.7250(4) 0.8122(4) 0.2041(3) 0.0684(14) Uani 1 1 d . .
C44 C 0.7821(7) 0.7606(6) 0.1577(4) 0.124(3) Uani 1 1 d . .
H44 H 0.795111 0.694996 0.158773 0.148 Uiso 1 1 calc R .
C45 C 0.8217(8) 0.8042(7) 0.1086(4) 0.142(3) Uani 1 1 d . .
H45 H 0.861998 0.767485 0.077528 0.170 Uiso 1 1 calc R .
C46 C 0.8035(6) 0.8979(7) 0.1046(4) 0.107(2) Uani 1 1 d . .
C47 C 0.7469(7) 0.9500(5) 0.1520(4) 0.115(2) Uani 1 1 d . .
H47 H 0.733414 1.015484 0.150710 0.138 Uiso 1 1 calc R .
C48 C 0.7095(5) 0.9077(5) 0.2017(4) 0.0943(19) Uani 1 1 d . .
H48 H 0.672641 0.945517 0.234445 0.113 Uiso 1 1 calc R .
C49 C 0.8481(9) 0.9463(8) 0.0502(5) 0.192(5) Uani 1 1 d . .
H49A H 0.795455 0.938925 0.007450 0.287 Uiso 1 1 calc GR .
H49B H 0.911827 0.914890 0.038654 0.287 Uiso 1 1 calc GR .
H49C H 0.865079 1.015320 0.070324 0.287 Uiso 1 1 calc GR .
C50 C 1.0027(4) 0.5791(3) 0.3631(3) 0.0629(13) Uani 1 1 d . .
H50A H 1.077059 0.598926 0.383318 0.076 Uiso 1 1 calc R .
H50B H 0.969661 0.558825 0.399935 0.076 Uiso 1 1 calc R .
C51 C 0.9988(4) 0.4919(4) 0.3016(3) 0.0687(14) Uani 1 1 d . .
H51A H 1.035777 0.438193 0.318324 0.082 Uiso 1 1 calc R .
H51B H 0.924805 0.469137 0.282410 0.082 Uiso 1 1 calc R .
C52 C 1.0816(12) 0.3439(12) 0.1562(8) 0.223(5) Uani 1 1 d . U
C53 C 0.9897(13) 0.2757(9) 0.1708(7) 0.256(6) Uani 1 1 d . U
H53A H 0.996087 0.279655 0.221349 0.385 Uiso 1 1 calc GR .
H53B H 0.996128 0.208498 0.147040 0.385 Uiso 1 1 calc GR .
H53C H 0.921088 0.297535 0.152840 0.385 Uiso 1 1 calc GR .
C54 C 1.0844(12) 0.3019(10) 0.0675(6) 0.277(7) Uani 1 1 d . U
H54A H 1.017731 0.313911 0.039855 0.415 Uiso 1 1 calc GR .
H54B H 1.094772 0.232162 0.058408 0.415 Uiso 1 1 calc GR .
H54C H 1.142217 0.335861 0.054358 0.415 Uiso 1 1 calc GR .
C55 C 1.1950(10) 0.3505(10) 0.2018(7) 0.278(7) Uani 1 1 d . U
H55A H 1.235863 0.406042 0.195320 0.417 Uiso 1 1 calc GR .
H55B H 1.230391 0.290884 0.186978 0.417 Uiso 1 1 calc GR .
H55C H 1.189212 0.358542 0.251406 0.417 Uiso 1 1 calc GR .
C56 C 1.0601(3) 0.8225(3) 0.4064(3) 0.0618(13) Uani 1 1 d . .
H56A H 1.064277 0.881747 0.442960 0.093 Uiso 1 1 calc GR .
H56B H 1.065392 0.839552 0.361557 0.093 Uiso 1 1 calc GR .
H56C H 1.117750 0.781940 0.418913 0.093 Uiso 1 1 calc GR .

loop_
_atom_site_aniso_label
_atom_site_aniso_U_11
_atom_site_aniso_U_22
_atom_site_aniso_U_33
_atom_site_aniso_U_23
_atom_site_aniso_U_13
_atom_site_aniso_U_12
S1 0.0674(9) 0.0864(11) 0.1039(12) 0.0212(9) 0.0351(8) 0.0026(8)
Si1 0.1022(14) 0.1255(18) 0.0859(13) -0.0025(12) -0.0155(11) 0.0112(12)
O1 0.0491(19) 0.065(2) 0.117(3) 0.018(2) 0.019(2) 0.0117(16)
O2 0.0600(19) 0.0454(19) 0.077(2) 0.0117(17) 0.0019(17) 0.0051(14)
O3 0.086(2) 0.065(2) 0.090(3) 0.014(2) 0.028(2) 0.0143(19)
O6 0.066(2) 0.113(3) 0.116(3) 0.025(3) 0.025(2) -0.026(2)
O5 0.106(3) 0.101(3) 0.148(4) 0.019(3) 0.073(3) 0.035(3)
C28 0.204(9) 0.169(9) 0.167(8) 0.017(7) 0.053(7) -0.102(7)
C29 0.150(7) 0.248(11) 0.109(6) 0.027(7) -0.015(5) 0.076(7)
N1 0.065(2) 0.059(3) 0.086(3) 0.016(2) 0.032(2) 0.002(2)
O4 0.091(3) 0.068(2) 0.085(3) 0.019(2) -0.010(2) -0.0040(19)
C1 0.041(2) 0.045(3) 0.072(3) 0.016(2) 0.011(2) -0.0009(19)
C2 0.048(3) 0.059(3) 0.076(3) 0.016(3) 0.013(2) -0.003(2)
C3 0.068(3) 0.051(3) 0.090(4) 0.016(3) 0.026(3) -0.003(2)
C4 0.054(3) 0.049(3) 0.093(4) 0.015(3) 0.010(3) -0.007(2)
C5 0.049(2) 0.041(3) 0.079(3) 0.013(2) 0.014(2) -0.0007(19)
C6 0.038(2) 0.040(2) 0.074(3) 0.016(2) 0.011(2) 0.0023(18)
C7 0.042(2) 0.045(3) 0.080(3) 0.009(2) 0.008(2) 0.001(2)
C8 0.062(3) 0.050(3) 0.103(4) 0.022(3) -0.004(3) 0.001(2)
C9 0.075(3) 0.056(3) 0.090(4) 0.031(3) 0.017(3) 0.003(3)
C10 0.049(3) 0.056(3) 0.084(3) 0.025(3) 0.013(2) 0.001(2)
C11 0.055(3) 0.049(3) 0.074(3) 0.022(2) 0.003(2) 0.000(2)
C12 0.084(4) 0.062(4) 0.094(4) 0.016(3) 0.026(3) -0.001(3)
C13 0.065(3) 0.058(3) 0.088(4) 0.001(3) 0.005(3) -0.009(2)
C14 0.139(6) 0.088(5) 0.112(5) 0.017(4) 0.048(5) 0.001(4)
C15 0.089(4) 0.082(4) 0.076(4) 0.004(4) 0.039(3) -0.018(3)
C16 0.145(7) 0.099(6) 0.105(6) 0.006(5) 0.030(5) -0.015(5)
C18 0.144(7) 0.178(10) 0.082(5) 0.014(6) -0.001(5) -0.059(7)
C17 0.133(7) 0.155(9) 0.108(7) 0.052(7) 0.027(6) -0.009(6)
C19 0.127(6) 0.117(6) 0.093(5) 0.023(5) 0.026(5) 0.001(5)
C20 0.095(4) 0.101(6) 0.080(4) 0.022(4) 0.015(4) -0.015(4)
C21 0.147(8) 0.291(14) 0.126(7) 0.093(8) -0.006(6) 0.008(8)
C22 0.071(3) 0.050(3) 0.083(4) 0.016(3) -0.004(3) -0.014(2)
C23 0.084(4) 0.060(3) 0.092(4) 0.025(3) -0.005(3) -0.009(3)
C24 0.116(6) 0.174(9) 0.133(7) 0.017(7) 0.004(5) 0.020(6)
C25 0.167(9) 0.289(15) 0.168(9) 0.057(9) 0.075(7) -0.037(9)
C27 0.216(10) 0.233(12) 0.115(7) -0.057(7) -0.040(7) 0.052(9)
C26 0.171(8) 0.145(8) 0.182(9) -0.021(7) -0.045(7) 0.056(7)
C30 0.048(3) 0.060(3) 0.094(4) 0.028(3) 0.011(3) 0.009(2)
S3 0.0542(8) 0.0837(11) 0.0876(10) 0.0265(8) 0.0009(7) 0.0060(7)
Si2 0.246(3) 0.127(2) 0.1054(17) -0.0196(15) 0.091(2) -0.028(2)
O8 0.0501(19) 0.060(2) 0.083(2) 0.0223(18) 0.0090(17) -0.0106(15)
O9 0.069(2) 0.051(2) 0.064(2) 0.0130(17) 0.0265(16) -0.0045(15)
O10 0.100(3) 0.061(2) 0.080(3) 0.014(2) 0.001(2) -0.010(2)
O11 0.064(2) 0.126(4) 0.108(3) 0.030(3) 0.021(2) 0.035(2)
O12 0.068(2) 0.093(3) 0.132(4) 0.028(3) -0.014(2) -0.024(2)
C0AA 0.411(15) 0.222(11) 0.152(8) 0.031(8) 0.166(10) -0.047(10)
C1AA 0.174(9) 0.281(12) 0.163(8) -0.027(8) -0.033(7) 0.030(8)
N3 0.050(2) 0.058(3) 0.071(3) 0.017(2) -0.0003(19) -0.0002(18)
O0AA 0.094(2) 0.074(2) 0.072(2) 0.009(2) 0.034(2) 0.0018(19)
C3AA 0.045(2) 0.042(2) 0.063(3) 0.016(2) 0.011(2) -0.0002(18)
C2AA 0.033(2) 0.040(2) 0.062(3) 0.017(2) 0.0104(19) 0.0027(17)
C31 0.048(2) 0.049(3) 0.067(3) 0.013(2) 0.017(2) 0.001(2)
C32 0.056(3) 0.050(3) 0.082(3) 0.011(3) 0.022(3) 0.009(2)
C33 0.066(3) 0.053(3) 0.082(4) 0.021(3) 0.010(3) 0.015(2)
C34 0.051(3) 0.058(3) 0.069(3) 0.031(3) 0.009(2) 0.007(2)
C35 0.045(2) 0.042(3) 0.060(3) 0.008(2) 0.014(2) -0.0016(19)
C36 0.063(3) 0.051(3) 0.075(3) 0.023(3) 0.023(3) 0.001(2)
C37 0.064(3) 0.052(3) 0.077(3) 0.028(3) 0.010(3) 0.004(2)
C38 0.042(2) 0.052(3) 0.064(3) 0.015(2) 0.010(2) 0.0011(19)
C39 0.060(3) 0.050(3) 0.061(3) 0.017(2) 0.021(2) 0.006(2)
C40 0.063(3) 0.052(3) 0.072(3) 0.017(3) 0.010(2) 0.007(2)
C41 0.076(4) 0.062(3) 0.076(4) 0.002(3) 0.021(3) 0.002(3)
C42 0.112(5) 0.099(5) 0.090(4) 0.014(4) -0.013(4) -0.010(4)
C43 0.071(3) 0.068(4) 0.063(3) 0.014(3) -0.003(3) 0.012(3)
C44 0.205(8) 0.107(6) 0.078(4) 0.039(4) 0.050(5) 0.066(6)
C45 0.217(9) 0.144(8) 0.090(5) 0.042(6) 0.072(6) 0.067(7)
C46 0.136(6) 0.115(6) 0.070(4) 0.034(5) -0.001(4) 0.008(5)
C47 0.166(7) 0.064(4) 0.108(6) 0.021(4) 0.006(5) -0.004(4)
C48 0.109(5) 0.069(4) 0.111(5) 0.026(4) 0.028(4) 0.019(3)
C49 0.264(12) 0.221(12) 0.118(7) 0.092(7) 0.047(7) -0.024(9)
C50 0.067(3) 0.057(3) 0.068(3) 0.013(3) 0.022(2) 0.013(2)
C51 0.086(4) 0.050(3) 0.079(4) 0.018(3) 0.033(3) 0.007(2)
C52 0.221(9) 0.230(9) 0.218(9) 0.026(8) 0.068(8) -0.001(8)
C53 0.368(15) 0.176(10) 0.241(12) -0.001(9) 0.166(11) -0.055(10)
C54 0.360(14) 0.273(13) 0.169(9) -0.086(9) 0.139(10) -0.025(11)
C55 0.229(11) 0.281(13) 0.262(12) -0.043(10) -0.025(9) 0.162(10)
C56 0.053(3) 0.062(3) 0.078(3) 0.024(3) 0.022(2) -0.003(2)

loop_
_atom_type_symbol
_atom_type_description
_atom_type_scat_dispersion_real
_atom_type_scat_dispersion_imag
_atom_type_scat_source
C C 0.0033 0.0016 'International Tables Vol C Tables 4.2.6.8 and 6.1.1.4'
H H 0.0000 0.0000 'International Tables Vol C Tables 4.2.6.8 and 6.1.1.4'
N N 0.0061 0.0033 'International Tables Vol C Tables 4.2.6.8 and 6.1.1.4'
O O 0.0106 0.0060 'International Tables Vol C Tables 4.2.6.8 and 6.1.1.4'
S S 0.1246 0.1234 'International Tables Vol C Tables 4.2.6.8 and 6.1.1.4'
Si Si 0.0817 0.0704 'International Tables Vol C Tables 4.2.6.8 and 6.1.1.4'

loop_
_geom_angle_atom_site_label_1
_geom_angle_atom_site_label_2
_geom_angle_atom_site_label_3
_geom_angle
O6 S1 O5 119.5(3)
O6 S1 N1 108.9(2)
O6 S1 C15 106.3(3)
O5 S1 N1 106.4(3)
O5 S1 C15 107.2(3)
N1 S1 C15 108.2(2)
C29 Si1 C28 108.7(5)
O4 Si1 C28 108.3(3)
O4 Si1 C29 102.9(3)
O4 Si1 C24 115.7(3)
C24 Si1 C28 108.2(5)
C24 Si1 C29 112.8(4)
C13 O2 C5 115.1(3)
C13 O3 C14 115.5(5)
Si1 C28 H28A 109.5
Si1 C28 H28B 109.5
Si1 C28 H28C 109.5
H28A C28 H28B 109.5
H28A C28 H28C 109.5
H28B C28 H28C 109.5
Si1 C29 H29A 109.5
Si1 C29 H29B 109.5
Si1 C29 H29C 109.5
H29A C29 H29B 109.5
H29A C29 H29C 109.5
H29B C29 H29C 109.5
C2 N1 S1 122.2(3)
C12 N1 S1 117.4(3)
C12 N1 C2 109.8(4)
C23 O4 Si1 126.4(3)
C2 C1 C6 115.0(3)
C2 C1 C30 107.4(4)
C11 C1 C2 100.0(4)
C11 C1 C6 115.9(3)
C11 C1 C30 110.1(3)
C30 C1 C6 108.0(4)
N1 C2 C1 103.2(4)
N1 C2 H2 107.8
N1 C2 C3 115.6(4)
C1 C2 H2 107.8
C3 C2 C1 114.4(4)
C3 C2 H2 107.8
C2 C3 H3A 109.2
C2 C3 H3B 109.2
H3A C3 H3B 107.9
C4 C3 C2 112.2(4)
C4 C3 H3A 109.2
C4 C3 H3B 109.2
C3 C4 H4A 109.8
C3 C4 H4B 109.8
H4A C4 H4B 108.2
C5 C4 C3 109.4(4)
C5 C4 H4A 109.8
C5 C4 H4B 109.8
O2 C5 C4 112.2(4)
O2 C5 H5 107.8
O2 C5 C6 106.9(3)
C4 C5 H5 107.8
C4 C5 C6 114.0(4)
C6 C5 H5 107.8
C5 C6 C1 110.0(4)
C7 C6 C1 117.6(4)
C7 C6 C5 105.3(3)
C7 C6 C10 101.8(4)
C10 C6 C1 112.2(3)
C10 C6 C5 109.4(4)
O1 C7 C6 125.8(4)
O1 C7 C8 123.4(4)
C8 C7 C6 110.7(4)
C7 C8 H8A 110.2
C7 C8 H8B 110.2
C7 C8 C9 107.5(4)
H8A C8 H8B 108.5
C9 C8 H8A 110.2
C9 C8 H8B 110.2
C8 C9 H9A 110.8
C8 C9 H9B 110.8
C8 C9 C10 104.5(4)
H9A C9 H9B 108.9
C10 C9 H9A 110.8
C10 C9 H9B 110.8
C6 C10 H10A 109.8
C6 C10 H10B 109.8
C9 C10 C6 109.5(3)
C9 C10 H10A 109.8
C9 C10 H10B 109.8
H10A C10 H10B 108.2
C1 C11 H11 105.8
C12 C11 C1 106.4(4)
C12 C11 H11 105.8
C12 C11 C22 112.6(4)
C22 C11 C1 119.4(4)
C22 C11 H11 105.8
N1 C12 C11 104.5(4)
N1 C12 H12A 110.9
N1 C12 H12B 110.9
C11 C12 H12A 110.9
C11 C12 H12B 110.9
H12A C12 H12B 108.9
O2 C13 H13A 108.8
O2 C13 H13B 108.8
O3 C13 O2 113.9(4)
O3 C13 H13A 108.8
O3 C13 H13B 108.8
H13A C13 H13B 107.7
O3 C14 H14A 109.5
O3 C14 H14B 109.5
O3 C14 H14C 109.5
H14A C14 H14B 109.5
H14A C14 H14C 109.5
H14B C14 H14C 109.5
C16 C15 S1 122.1(6)
C20 C15 S1 121.7(5)
C20 C15 C16 116.2(7)
C15 C16 H16 119.8
C18 C16 C15 120.4(8)
C18 C16 H16 119.8
C16 C18 H18 119.6
C17 C18 C16 120.8(8)
C17 C18 H18 119.6
C18 C17 C21 117.9(10)
C19 C17 C18 117.5(9)
C19 C17 C21 124.6(10)
C17 C19 H19 118.4
C17 C19 C20 123.1(8)
C20 C19 H19 118.4
C15 C20 H20 119.1
C19 C20 C15 121.9(7)
C19 C20 H20 119.1
C17 C21 H21A 109.5
C17 C21 H21B 109.5
C17 C21 H21C 109.5
H21A C21 H21B 109.5
H21A C21 H21C 109.5
H21B C21 H21C 109.5
C11 C22 H22A 108.7
C11 C22 H22B 108.7
H22A C22 H22B 107.6
C23 C22 C11 114.2(5)
C23 C22 H22A 108.7
C23 C22 H22B 108.7
O4 C23 C22 109.9(4)
O4 C23 H23A 109.7
O4 C23 H23B 109.7
C22 C23 H23A 109.7
C22 C23 H23B 109.7
H23A C23 H23B 108.2
C25 C24 Si1 103.6(7)
C27 C24 Si1 109.5(6)
C27 C24 C25 113.3(9)
C26 C24 Si1 111.5(7)
C26 C24 C25 112.6(8)
C26 C24 C27 106.4(8)
C24 C25 H25A 109.5
C24 C25 H25B 109.5
C24 C25 H25C 109.5
H25A C25 H25B 109.5
H25A C25 H25C 109.5
H25B C25 H25C 109.5
C24 C27 H27A 109.5
C24 C27 H27B 109.5
C24 C27 H27C 109.5
H27A C27 H27B 109.5
H27A C27 H27C 109.5
H27B C27 H27C 109.5
C24 C26 H26A 109.5
C24 C26 H26B 109.5
C24 C26 H26C 109.5
H26A C26 H26B 109.5
H26A C26 H26C 109.5
H26B C26 H26C 109.5
C1 C30 H30A 109.5
C1 C30 H30B 109.5
C1 C30 H30C 109.5
H30A C30 H30B 109.5
H30A C30 H30C 109.5
H30B C30 H30C 109.5
O11 S3 O12 118.7(3)
O11 S3 N3 109.0(2)
O11 S3 C43 106.7(3)
O12 S3 N3 106.6(2)
O12 S3 C43 108.3(3)
N3 S3 C43 107.0(2)
C0AA Si2 C1AA 107.2(6)
O0AA Si2 C0AA 103.7(4)
O0AA Si2 C1AA 108.1(4)
O0AA Si2 C52 117.9(6)
C52 Si2 C0AA 112.7(7)
C52 Si2 C1AA 106.7(7)
C41 O9 C31 114.7(4)
C41 O10 C42 115.4(5)
Si2 C0AA H0AA 109.5
Si2 C0AA H0AB 109.5
Si2 C0AA H0AC 109.5
H0AA C0AA H0AB 109.5
H0AA C0AA H0AC 109.5
H0AB C0AA H0AC 109.5
Si2 C1AA H1AA 109.5
Si2 C1AA H1AB 109.5
Si2 C1AA H1AC 109.5
H1AA C1AA H1AB 109.5
H1AA C1AA H1AC 109.5
H1AB C1AA H1AC 109.5
C34 N3 S3 122.2(3)
C40 N3 S3 118.5(3)
C40 N3 C34 110.0(3)
C51 O0AA Si2 126.7(3)
C34 C3AA C2AA 114.6(3)
C39 C3AA C2AA 117.0(4)
C39 C3AA C34 99.4(3)
C39 C3AA C56 109.1(3)
C56 C3AA C2AA 108.7(3)
C56 C3AA C34 107.4(4)
C31 C2AA C3AA 109.6(3)
C31 C2AA C35 104.9(3)
C35 C2AA C3AA 117.5(3)
C38 C2AA C3AA 112.1(3)
C38 C2AA C31 109.5(3)
C38 C2AA C35 102.8(3)
O9 C31 C2AA 106.0(3)
O9 C31 H31 108.6
O9 C31 C32 111.5(3)
C2AA C31 H31 108.6
C32 C31 C2AA 113.4(4)
C32 C31 H31 108.6
C31 C32 H32A 109.8
C31 C32 H32B 109.8
C31 C32 C33 109.4(4)
H32A C32 H32B 108.2
C33 C32 H32A 109.8
C33 C32 H32B 109.8
C32 C33 H33A 109.4
C32 C33 H33B 109.4
H33A C33 H33B 108.0
C34 C33 C32 111.2(4)
C34 C33 H33A 109.4
C34 C33 H33B 109.4
N3 C34 C3AA 103.4(3)
N3 C34 H34 107.2
C3AA C34 H34 107.2
C33 C34 N3 115.2(4)
C33 C34 C3AA 116.0(4)
C33 C34 H34 107.2
O8 C35 C2AA 126.7(4)
O8 C35 C36 123.3(4)
C36 C35 C2AA 109.9(4)
C35 C36 H36A 110.2
C35 C36 H36B 110.2
C35 C36 C37 107.7(4)
H36A C36 H36B 108.5
C37 C36 H36A 110.2
C37 C36 H36B 110.2
C36 C37 H37A 110.8
C36 C37 H37B 110.8
C36 C37 C38 105.0(4)
H37A C37 H37B 108.8
C38 C37 H37A 110.8
C38 C37 H37B 110.8
C2AA C38 H38A 109.9
C2AA C38 H38B 109.9
C37 C38 C2AA 109.1(3)
C37 C38 H38A 109.9
C37 C38 H38B 109.9
H38A C38 H38B 108.3
C3AA C39 H39 105.9
C40 C39 C3AA 106.6(3)
C40 C39 H39 105.9
C50 C39 C3AA 119.2(4)
C50 C39 H39 105.9
C50 C39 C40 112.3(4)
N3 C40 C39 103.9(4)
N3 C40 H40A 111.0
N3 C40 H40B 111.0
C39 C40 H40A 111.0
C39 C40 H40B 111.0
H40A C40 H40B 109.0
O9 C41 H41A 108.9
O9 C41 H41B 108.9
O10 C41 O9 113.3(4)
O10 C41 H41A 108.9
O10 C41 H41B 108.9
H41A C41 H41B 107.7
O10 C42 H42A 109.5
O10 C42 H42B 109.5
O10 C42 H42C 109.5
H42A C42 H42B 109.5
H42A C42 H42C 109.5
H42B C42 H42C 109.5
C44 C43 S3 121.1(5)
C44 C43 C48 117.8(6)
C48 C43 S3 121.1(5)
C43 C44 H44 119.7
C43 C44 C45 120.7(7)
C45 C44 H44 119.7
C44 C45 H45 119.2
C46 C45 C44 121.6(7)
C46 C45 H45 119.2
C45 C46 C47 117.6(7)
C45 C46 C49 121.4(8)
C47 C46 C49 120.9(8)
C46 C47 H47 119.5
C46 C47 C48 121.0(7)
C48 C47 H47 119.5
C43 C48 C47 121.4(6)
C43 C48 H48 119.3
C47 C48 H48 119.3
C46 C49 H49A 109.5
C46 C49 H49B 109.5
C46 C49 H49C 109.5
H49A C49 H49B 109.5
H49A C49 H49C 109.5
H49B C49 H49C 109.5
C39 C50 H50A 108.7
C39 C50 H50B 108.7
H50A C50 H50B 107.6
C51 C50 C39 114.0(4)
C51 C50 H50A 108.7
C51 C50 H50B 108.7
O0AA C51 C50 110.1(4)
O0AA C51 H51A 109.6
O0AA C51 H51B 109.6
C50 C51 H51A 109.6
C50 C51 H51B 109.6
H51A C51 H51B 108.2
Si2 C52 C54 107.7(11)
C53 C52 Si2 107.9(10)
C53 C52 C54 103.4(11)
C55 C52 Si2 106.3(10)
C55 C52 C53 119.6(14)
C55 C52 C54 111.5(11)
C52 C53 H53A 109.5
C52 C53 H53B 109.5
C52 C53 H53C 109.5
H53A C53 H53B 109.5
H53A C53 H53C 109.5
H53B C53 H53C 109.5
C52 C54 H54A 109.5
C52 C54 H54B 109.5
C52 C54 H54C 109.5
H54A C54 H54B 109.5
H54A C54 H54C 109.5
H54B C54 H54C 109.5
C52 C55 H55A 109.5
C52 C55 H55B 109.5
C52 C55 H55C 109.5
H55A C55 H55B 109.5
H55A C55 H55C 109.5
H55B C55 H55C 109.5
C3AA C56 H56A 109.5
C3AA C56 H56B 109.5
C3AA C56 H56C 109.5
H56A C56 H56B 109.5
H56A C56 H56C 109.5
H56B C56 H56C 109.5

loop_
_geom_bond_atom_site_label_1
_geom_bond_atom_site_label_2
_geom_bond_distance
S1 O6 1.425(4)
S1 O5 1.432(4)
S1 N1 1.614(4)
S1 C15 1.743(7)
Si1 C28 1.928(8)
Si1 C29 1.858(8)
Si1 O4 1.620(4)
Si1 C24 1.811(9)
O1 C7 1.204(5)
O2 C5 1.438(5)
O2 C13 1.399(5)
O3 C13 1.386(6)
O3 C14 1.403(7)
C28 H28A 0.9600
C28 H28B 0.9600
C28 H28C 0.9600
C29 H29A 0.9600
C29 H29B 0.9600
C29 H29C 0.9600
N1 C2 1.493(6)
N1 C12 1.487(6)
O4 C23 1.414(6)
C1 C2 1.556(6)
C1 C6 1.589(6)
C1 C11 1.551(6)
C1 C30 1.560(6)
C2 H2 0.9800
C2 C3 1.514(6)
C3 H3A 0.9700
C3 H3B 0.9700
C3 C4 1.510(7)
C4 H4A 0.9700
C4 H4B 0.9700
C4 C5 1.503(6)
C5 H5 0.9800
C5 C6 1.552(6)
C6 C7 1.544(6)
C6 C10 1.547(6)
C7 C8 1.504(7)
C8 H8A 0.9700
C8 H8B 0.9700
C8 C9 1.518(7)
C9 H9A 0.9700
C9 H9B 0.9700
C9 C10 1.527(6)
C10 H10A 0.9700
C10 H10B 0.9700
C11 H11 0.9800
C11 C12 1.527(7)
C11 C22 1.528(6)
C12 H12A 0.9700
C12 H12B 0.9700
C13 H13A 0.9700
C13 H13B 0.9700
C14 H14A 0.9600
C14 H14B 0.9600
C14 H14C 0.9600
C15 C16 1.407(9)
C15 C20 1.373(8)
C16 H16 0.9300
C16 C18 1.383(11)
C18 H18 0.9300
C18 C17 1.382(11)
C17 C19 1.337(10)
C17 C21 1.524(11)
C19 H19 0.9300
C19 C20 1.349(9)
C20 H20 0.9300
C21 H21A 0.9600
C21 H21B 0.9600
C21 H21C 0.9600
C22 H22A 0.9700
C22 H22B 0.9700
C22 C23 1.511(7)
C23 H23A 0.9700
C23 H23B 0.9700
C24 C25 1.616(13)
C24 C27 1.573(11)
C24 C26 1.564(11)
C25 H25A 0.9600
C25 H25B 0.9600
C25 H25C 0.9600
C27 H27A 0.9600
C27 H27B 0.9600
C27 H27C 0.9600
C26 H26A 0.9600
C26 H26B 0.9600
C26 H26C 0.9600
C30 H30A 0.9600
C30 H30B 0.9600
C30 H30C 0.9600
S3 O11 1.435(4)
S3 O12 1.438(4)
S3 N3 1.602(4)
S3 C43 1.764(6)
Si2 C0AA 1.897(10)
Si2 C1AA 2.013(10)
Si2 O0AA 1.611(4)
Si2 C52 1.623(15)
O8 C35 1.207(5)
O9 C31 1.440(5)
O9 C41 1.418(5)
O10 C41 1.386(6)
O10 C42 1.403(7)
C0AA H0AA 0.9600
C0AA H0AB 0.9600
C0AA H0AC 0.9600
C1AA H1AA 0.9600
C1AA H1AB 0.9600
C1AA H1AC 0.9600
N3 C34 1.508(5)
N3 C40 1.477(5)
O0AA C51 1.417(6)
C3AA C2AA 1.578(6)
C3AA C34 1.555(6)
C3AA C39 1.543(6)
C3AA C56 1.553(6)
C2AA C31 1.554(5)
C2AA C35 1.555(6)
C2AA C38 1.541(5)
C31 H31 0.9800
C31 C32 1.507(6)
C32 H32A 0.9700
C32 H32B 0.9700
C32 C33 1.514(7)
C33 H33A 0.9700
C33 H33B 0.9700
C33 C34 1.504(6)
C34 H34 0.9800
C35 C36 1.501(6)
C36 H36A 0.9700
C36 H36B 0.9700
C36 C37 1.521(6)
C37 H37A 0.9700
C37 H37B 0.9700
C37 C38 1.528(6)
C38 H38A 0.9700
C38 H38B 0.9700
C39 H39 0.9800
C39 C40 1.534(6)
C39 C50 1.523(6)
C40 H40A 0.9700
C40 H40B 0.9700
C41 H41A 0.9700
C41 H41B 0.9700
C42 H42A 0.9600
C42 H42B 0.9600
C42 H42C 0.9600
C43 C44 1.346(8)
C43 C48 1.350(7)
C44 H44 0.9300
C44 C45 1.381(10)
C45 H45 0.9300
C45 C46 1.338(10)
C46 C47 1.357(9)
C46 C49 1.535(10)
C47 H47 0.9300
C47 C48 1.367(9)
C48 H48 0.9300
C49 H49A 0.9600
C49 H49B 0.9600
C49 H49C 0.9600
C50 H50A 0.9700
C50 H50B 0.9700
C50 C51 1.504(6)
C51 H51A 0.9700
C51 H51B 0.9700
C52 C53 1.582(16)
C52 C54 1.704(15)
C52 C55 1.548(15)
C53 H53A 0.9600
C53 H53B 0.9600
C53 H53C 0.9600
C54 H54A 0.9600
C54 H54B 0.9600
C54 H54C 0.9600
C55 H55A 0.9600
C55 H55B 0.9600
C55 H55C 0.9600
C56 H56A 0.9600
C56 H56B 0.9600
C56 H56C 0.9600

loop_
_geom_torsion_atom_site_label_1
_geom_torsion_atom_site_label_2
_geom_torsion_atom_site_label_3
_geom_torsion_atom_site_label_4
_geom_torsion
S1 N1 C2 C1 172.6(3)
S1 N1 C2 C3 -61.8(6)
S1 N1 C12 C11 -151.6(3)
S1 C15 C16 C18 178.9(6)
S1 C15 C20 C19 179.7(5)
Si1 O4 C23 C22 -165.1(4)
O1 C7 C8 C9 171.6(5)
O2 C5 C6 C1 -175.5(3)
O2 C5 C6 C7 -47.8(4)
O2 C5 C6 C10 60.9(4)
O6 S1 N1 C2 56.5(4)
O6 S1 N1 C12 -162.6(4)
O6 S1 C15 C16 159.7(5)
O6 S1 C15 C20 -19.5(5)
O5 S1 N1 C2 -173.5(4)
O5 S1 N1 C12 -32.6(5)
O5 S1 C15 C16 30.8(6)
O5 S1 C15 C20 -148.4(5)
C28 Si1 O4 C23 59.8(6)
C28 Si1 C24 C25 -170.1(6)
C28 Si1 C24 C27 68.7(9)
C28 Si1 C24 C26 -48.7(8)
C29 Si1 O4 C23 174.7(5)
C29 Si1 C24 C25 69.6(7)
C29 Si1 C24 C27 -51.5(9)
C29 Si1 C24 C26 -169.0(7)
N1 S1 C15 C16 -83.5(5)
N1 S1 C15 C20 97.3(5)
N1 C2 C3 C4 -69.2(5)
O4 Si1 C24 C25 -48.5(7)
O4 Si1 C24 C27 -169.7(6)
O4 Si1 C24 C26 72.9(8)
C1 C2 C3 C4 50.4(5)
C1 C6 C7 O1 50.5(6)
C1 C6 C7 C8 -133.1(4)
C1 C6 C10 C9 148.4(4)
C1 C11 C12 N1 -19.6(5)
C1 C11 C22 C23 176.7(4)
C2 N1 C12 C11 -6.2(6)
C2 C1 C6 C5 39.3(5)
C2 C1 C6 C7 -81.2(5)
C2 C1 C6 C10 161.2(4)
C2 C1 C11 C12 36.3(4)
C2 C1 C11 C22 165.0(4)
C2 C3 C4 C5 -60.2(5)
C3 C4 C5 O2 -176.2(3)
C3 C4 C5 C6 62.0(5)
C4 C5 C6 C1 -50.9(5)
C4 C5 C6 C7 76.8(5)
C4 C5 C6 C10 -174.6(4)
C5 O2 C13 O3 67.8(6)
C5 C6 C7 O1 -72.5(6)
C5 C6 C7 C8 104.0(4)
C5 C6 C10 C9 -89.2(4)
C6 C1 C2 N1 85.9(4)
C6 C1 C2 C3 -40.4(5)
C6 C1 C11 C12 -88.0(5)
C6 C1 C11 C22 40.7(5)
C6 C7 C8 C9 -5.0(5)
C7 C6 C10 C9 21.8(5)
C7 C8 C9 C10 18.2(5)
C8 C9 C10 C6 -25.4(5)
C10 C6 C7 O1 173.4(5)
C10 C6 C7 C8 -10.1(5)
C11 C1 C2 N1 -39.0(4)
C11 C1 C2 C3 -165.3(4)
C11 C1 C6 C5 155.4(3)
C11 C1 C6 C7 34.8(5)
C11 C1 C6 C10 -82.7(4)
C11 C22 C23 O4 -60.4(6)
C12 N1 C2 C1 29.2(5)
C12 N1 C2 C3 154.8(4)
C12 C11 C22 C23 -57.5(6)
C13 O2 C5 C4 78.3(5)
C13 O2 C5 C6 -156.1(4)
C14 O3 C13 O2 72.2(6)
C15 S1 N1 C2 -58.6(5)
C15 S1 N1 C12 82.3(4)
C15 C16 C18 C17 1.4(12)
C16 C15 C20 C19 0.5(9)
C16 C18 C17 C19 0.6(13)
C16 C18 C17 C21 179.8(7)
C18 C17 C19 C20 -2.1(12)
C17 C19 C20 C15 1.6(11)
C20 C15 C16 C18 -1.9(10)
C21 C17 C19 C20 178.7(7)
C22 C11 C12 N1 -152.2(4)
C24 Si1 O4 C23 -61.8(6)
C30 C1 C2 N1 -153.8(4)
C30 C1 C2 C3 79.8(5)
C30 C1 C6 C5 -80.6(4)
C30 C1 C6 C7 158.8(4)
C30 C1 C6 C10 41.3(5)
C30 C1 C11 C12 149.1(4)
C30 C1 C11 C22 -82.2(5)
S3 N3 C34 C3AA -172.6(3)
S3 N3 C34 C33 59.7(5)
S3 N3 C40 C39 149.8(3)
S3 C43 C44 C45 -178.7(6)
S3 C43 C48 C47 -180.0(5)
Si2 O0AA C51 C50 -167.5(4)
O8 C35 C36 C37 -170.8(4)
O9 C31 C32 C33 176.9(4)
O11 S3 N3 C34 -63.1(4)
O11 S3 N3 C40 153.6(4)
O11 S3 C43 C44 -175.9(5)
O11 S3 C43 C48 6.6(5)
O12 S3 N3 C34 167.7(4)
O12 S3 N3 C40 24.4(4)
O12 S3 C43 C44 -47.0(6)
O12 S3 C43 C48 135.5(5)
C0AA Si2 O0AA C51 178.1(6)
C0AA Si2 C52 C53 -161.9(9)
C0AA Si2 C52 C54 -50.9(11)
C0AA Si2 C52 C55 68.7(12)
C1AA Si2 O0AA C51 64.5(6)
C1AA Si2 C52 C53 -44.4(11)
C1AA Si2 C52 C54 66.5(10)
C1AA Si2 C52 C55 -173.9(10)
N3 S3 C43 C44 67.5(6)
N3 S3 C43 C48 -110.0(5)
O0AA Si2 C52 C53 77.3(11)
O0AA Si2 C52 C54 -171.7(7)
O0AA Si2 C52 C55 -52.1(12)
C3AA C2AA C31 O9 175.6(3)
C3AA C2AA C31 C32 53.0(5)
C3AA C2AA C35 O8 -51.2(6)
C3AA C2AA C35 C36 131.9(4)
C3AA C2AA C38 C37 -147.2(4)
C3AA C39 C40 N3 23.3(5)
C3AA C39 C50 C51 -176.0(4)
C2AA C3AA C34 N3 -86.9(4)
C2AA C3AA C34 C33 40.2(5)
C2AA C3AA C39 C40 85.4(4)
C2AA C3AA C39 C50 -43.0(5)
C2AA C31 C32 C33 -63.6(5)
C2AA C35 C36 C37 6.3(5)
C31 O9 C41 O10 -66.9(5)
C31 C2AA C35 O8 70.8(5)
C31 C2AA C35 C36 -106.2(4)
C31 C2AA C38 C37 91.0(4)
C31 C32 C33 C34 59.4(5)
C32 C33 C34 N3 72.0(5)
C32 C33 C34 C3AA -49.0(5)
C34 N3 C40 C39 2.3(5)
C34 C3AA C2AA C31 -40.1(5)
C34 C3AA C2AA C35 79.4(4)
C34 C3AA C2AA C38 -161.9(3)
C34 C3AA C39 C40 -38.5(4)
C34 C3AA C39 C50 -166.8(4)
C35 C2AA C31 O9 48.6(4)
C35 C2AA C31 C32 -74.0(4)
C35 C2AA C38 C37 -20.1(4)
C35 C36 C37 C38 -18.5(5)
C36 C37 C38 C2AA 24.4(5)
C38 C2AA C31 O9 -61.0(4)
C38 C2AA C31 C32 176.3(4)
C38 C2AA C35 O8 -174.7(4)
C38 C2AA C35 C36 8.3(4)
C39 C3AA C2AA C31 -155.7(3)
C39 C3AA C2AA C35 -36.2(5)
C39 C3AA C2AA C38 82.5(4)
C39 C3AA C34 N3 38.6(4)
C39 C3AA C34 C33 165.7(4)
C39 C50 C51 O0AA 59.3(5)
C40 N3 C34 C3AA -26.6(5)
C40 N3 C34 C33 -154.2(4)
C40 C39 C50 C51 58.4(5)
C41 O9 C31 C2AA 157.2(3)
C41 O9 C31 C32 -79.0(5)
C42 O10 C41 O9 -70.4(6)
C43 S3 N3 C34 52.0(4)
C43 S3 N3 C40 -91.3(4)
C43 C44 C45 C46 -1.0(14)
C44 C43 C48 C47 2.5(10)
C44 C45 C46 C47 1.8(13)
C44 C45 C46 C49 179.7(8)
C45 C46 C47 C48 -0.4(12)
C46 C47 C48 C43 -1.8(11)
C48 C43 C44 C45 -1.1(11)
C49 C46 C47 C48 -178.3(7)
C50 C39 C40 N3 155.6(4)
C52 Si2 O0AA C51 -56.6(8)
C56 C3AA C2AA C31 80.1(4)
C56 C3AA C2AA C35 -160.4(3)
C56 C3AA C2AA C38 -41.7(4)
C56 C3AA C34 N3 152.1(4)
C56 C3AA C34 C33 -80.7(5)
C56 C3AA C39 C40 -150.7(4)
C56 C3AA C39 C50 81.0(5)
